data_2011851
loop_
_publ_author_name
'Abdul Ajees, A.'
'Parthasarathy, S.'
'Manikandan, S.'
'Raghunathan, R.'

_publ_section_title
;
 3',4'-Bis(4-chlorophenyl)spiro[chroman-3,5'(4'<i>H</i>)-isoxazol]-4-one
;
_journal_issue 4
_journal_name_full 'Acta Crystallographica Section C'
_journal_page_first 473
_journal_page_last 475
_journal_paper_doi 10.1107/S0108270101000920
_journal_volume 57
_journal_year 2001
_chemical_formula_moiety 'C23 H15 Cl2 N O3'
_chemical_formula_sum 'C23 H15 Cl2 N O3'
_chemical_formula_weight 424.26
_chemical_name_systematic
;
3',4'-Di-(p-chlorophenyl)-spiroisoxazoline-[5'.3]-4-chromanone
;
_space_group_IT_number 2
_symmetry_cell_setting triclinic
_symmetry_space_group_name_Hall '-P 1'
_symmetry_space_group_name_H-M 'P -1'
_audit_creation_method SHELXL-97
_cell_angle_alpha 97.56(2)
_cell_angle_beta 102.29(2)
_cell_angle_gamma 101.73(2)
_cell_formula_units_Z 4
_cell_length_a 9.764(3)
_cell_length_b 11.006(2)
_cell_length_c 19.780(3)
_cell_measurement_reflns_used 25
_cell_measurement_temperature 293(2)
_cell_measurement_theta_max 25
_cell_measurement_theta_min 14
_cell_volume 1999.3(8)
_computing_cell_refinement 'SDP Software (Frenz, 1978)'
_computing_data_collection 'CAD-4 Software (Enraf-Nonius, 1989)'
_computing_data_reduction CAD-4
_computing_molecular_graphics 'ZORTEP (Zsolnai, 1995)'
_computing_publication_material 'PARST97 (Nardelli, 1995) and  PLATON (Spek, 2000)'
_computing_structure_refinement 'SHELXL97 (Sheldrick, 1997)'
_computing_structure_solution 'SHELXS97 (Sheldrick, 1997)'
_diffrn_ambient_temperature 293(2)
_diffrn_measured_fraction_theta_full .983
_diffrn_measured_fraction_theta_max .983
_diffrn_measurement_device_type 'Enraf-Nonius CAD-4'
_diffrn_measurement_method \w--2\q
_diffrn_radiation_monochromator graphite
_diffrn_radiation_source 'fine-focus sealed tube'
_diffrn_radiation_type CuK\a
_diffrn_radiation_wavelength 1.5418
_diffrn_reflns_av_R_equivalents .0445
_diffrn_reflns_av_sigmaI/netI .0991
_diffrn_reflns_limit_h_max 11
_diffrn_reflns_limit_h_min -11
_diffrn_reflns_limit_k_max 13
_diffrn_reflns_limit_k_min 0
_diffrn_reflns_limit_l_max 23
_diffrn_reflns_limit_l_min -24
_diffrn_reflns_number 7848
_diffrn_reflns_theta_full 69.85
_diffrn_reflns_theta_max 69.85
_diffrn_reflns_theta_min 2.32
_diffrn_standards_decay_% <1
_diffrn_standards_interval_time 120min
_diffrn_standards_number 3
_exptl_absorpt_coefficient_mu 3.129
_exptl_absorpt_correction_T_max .997
_exptl_absorpt_correction_T_min .830
_exptl_absorpt_correction_type psi-scan
_exptl_absorpt_process_details '(North et al., 1968)'
_exptl_crystal_colour colourless
_exptl_crystal_density_diffrn 1.409
_exptl_crystal_density_meas ?
_exptl_crystal_density_method 'not measured'
_exptl_crystal_description 'rectangular prism'
_exptl_crystal_F_000 872
_exptl_crystal_size_max .35
_exptl_crystal_size_mid .10
_exptl_crystal_size_min .05
_refine_diff_density_max .23
_refine_diff_density_min -.29
_refine_ls_extinction_coef .00118(14)
_refine_ls_extinction_method 'SHELXL97 (Sheldrick, 1997)'
_refine_ls_goodness_of_fit_ref 1.006
_refine_ls_hydrogen_treatment constr
_refine_ls_matrix_type full
_refine_ls_number_parameters 524
_refine_ls_number_reflns 7458
_refine_ls_number_restraints 0
_refine_ls_restrained_S_all 1.006
_refine_ls_R_factor_all .1584
_refine_ls_R_factor_gt .0479
_refine_ls_shift/su_max .001
_refine_ls_shift/su_mean .000
_refine_ls_structure_factor_coef Fsqd
_refine_ls_weighting_details 'calc w = 1/[\s^2^(Fo^2^)+(0.0476P)^2^+0.478P] where P=(Fo^2^+2Fc^2^)/3'
_refine_ls_weighting_scheme calc
_refine_ls_wR_factor_ref .1394
_reflns_number_gt 3326
_reflns_number_total 7458
_reflns_threshold_expression I>2\s(I)
_cod_data_source_file bm1437.cif
_cod_data_source_block I
_cod_depositor_comments
;
The following automatic conversions were performed:
'_symmetry_cell_setting' value 'Triclinic' changed to 'triclinic'
according to '/home/saulius/struct/CIF-dictionaries/cif_core.dic'
dictionary named 'cif_core.dic' version 2.4.1 from 2010-06-29.

Automatic conversion script
Id: cif_fix_enum 1527 2010-12-29 10:47:43Z saulius 

The following automatic conversions were performed:

'_symmetry_cell_setting' value 'Triclinic' changed to 'triclinic'
according to /home/saulius/struct/CIF-dictionaries/cif_core.dic
dictionary named 'cif_core.dic' version 2.4.1 from 2010-06-29.

Automatic conversion script
Id: cif_fix_values 1715 2011-07-08 13:25:40Z adriana 

The following automatic conversions were performed:

'_exptl_crystal_density_meas' value 'not measured' was changed to '?'
- the value is perceived as not measured.

Automatic conversion script
Id: cif_fix_values 3008 2015-01-20 13:52:24Z robertas 
;
_cod_original_cell_volume 1999.4(8)
_cod_database_code 2011851
_cod_database_fobs_code 2011851

loop_
_symmetry_equiv_pos_as_xyz
'x, y, z'
'-x, -y, -z'

loop_
_atom_site_label
_atom_site_fract_x
_atom_site_fract_y
_atom_site_fract_z
_atom_site_U_iso_or_equiv
_atom_site_adp_type
_atom_site_calc_flag
_atom_site_refinement_flags
_atom_site_occupancy
_atom_site_disorder_assembly
_atom_site_disorder_group
_atom_site_type_symbol
Cl1A .19206(14) .21393(10) .31580(6) .0694(4) Uani d . 1 . . Cl
Cl2A .31344(15) .82541(10) .66336(6) .0766(4) Uani d . 1 . . Cl
O1'A .4091(3) .1923(3) .73024(15) .0558(8) Uani d . 1 . . O
N2'A .4017(4) .1656(3) .65695(19) .0550(9) Uani d . 1 . . N
C3'A .2974(4) .2050(4) .6235(2) .0451(10) Uani d . 1 . . C
C4'A .2174(4) .2683(3) .6698(2) .0437(10) Uani d . 1 . . C
H4'A .1139 .2288 .6537 .052 Uiso calc R 1 . . H
C5'A .2787(4) .2313(4) .7393(2) .0423(10) Uani d . 1 . . C
O1A .3827(3) .2895(3) .86692(14) .0602(8) Uani d . 1 . . O
O2A .0942(3) .0391(2) .70194(15) .0627(9) Uani d . 1 . . O
C2A .3175(5) .3312(4) .8047(2) .0519(11) Uani d . 1 . . C
H2A1 .3838 .4047 .7982 .062 Uiso calc R 1 . . H
H2A2 .2309 .3563 .8113 .062 Uiso calc R 1 . . H
C3A .1829(4) .1101(4) .7510(2) .0437(10) Uani d . 1 . . C
C4A .1577(5) -.0312(4) .8380(2) .0564(12) Uani d . 1 . . C
H4A .0920 -.0923 .8025 .068 Uiso calc R 1 . . H
C5A .1938(5) -.0568(5) .9037(3) .0686(14) Uani d . 1 . . C
H5A .1531 -.1352 .9128 .082 Uiso calc R 1 . . H
C6A .2905(6) .0326(5) .9573(3) .0721(14) Uani d . 1 . . C
H6A .3148 .0147 1.0024 .086 Uiso calc R 1 . . H
C7A .3507(5) .1481(4) .9437(2) .0662(13) Uani d . 1 . . C
H7A .4159 .2086 .9797 .079 Uiso calc R 1 . . H
C8A .3142(4) .1746(4) .8765(2) .0483(10) Uani d . 1 . . C
C9A .2172(4) .0850(4) .8226(2) .0437(10) Uani d . 1 . . C
C10A .2694(4) .1977(4) .5467(2) .0456(10) Uani d . 1 . . C
C11A .1325(5) .1876(4) .5064(2) .0662(13) Uani d . 1 . . C
H11A .0558 .1804 .5277 .079 Uiso calc R 1 . . H
C12A .1068(5) .1877(4) .4349(2) .0674(13) Uani d . 1 . . C
H12A .0134 .1788 .4083 .081 Uiso calc R 1 . . H
C13A .2192(5) .2010(4) .4040(2) .0526(11) Uani d . 1 . . C
C14A .3554(5) .2080(5) .4422(2) .0744(15) Uani d . 1 . . C
H14A .4315 .2144 .4204 .089 Uiso calc R 1 . . H
C15A .3797(5) .2056(5) .5134(2) .0738(15) Uani d . 1 . . C
H15A .4725 .2093 .5392 .089 Uiso calc R 1 . . H
C16A .2425(4) .4088(4) .66796(19) .0414(10) Uani d . 1 . . C
C17A .1289(5) .4656(4) .65532(19) .0462(10) Uani d . 1 . . C
H17A .0355 .4166 .6474 .055 Uiso calc R 1 . . H
C18A .1488(5) .5926(4) .6540(2) .0538(11) Uani d . 1 . . C
H18A .0702 .6289 .6455 .065 Uiso calc R 1 . . H
C19A .2871(6) .6648(4) .6657(2) .0529(11) Uani d . 1 . . C
C20A .4024(5) .6118(4) .6781(2) .0584(12) Uani d . 1 . . C
H20A .4955 .6614 .6859 .070 Uiso calc R 1 . . H
C21A .3806(5) .4840(4) .6790(2) .0579(12) Uani d . 1 . . C
H21A .4595 .4480 .6871 .069 Uiso calc R 1 . . H
Cl1B .10022(15) -.41962(11) .81339(6) .0782(4) Uani d . 1 . . Cl
Cl2B .40011(14) .34687(10) 1.12655(7) .0738(4) Uani d . 1 . . Cl
O1'B .0588(3) -.2450(2) 1.21665(13) .0477(7) Uani d . 1 . . O
N2'B .0175(4) -.2964(3) 1.14330(16) .0451(8) Uani d . 1 . . N
C3'B .1279(4) -.2714(3) 1.1179(2) .0408(9) Uani d . 1 . . C
C4'B .2631(4) -.1922(3) 1.17037(18) .0391(9) Uani d . 1 . . C
H4'B .3450 -.2297 1.1677 .047 Uiso calc R 1 . . H
C5'B .2172(4) -.2102(3) 1.23847(19) .0397(9) Uani d . 1 . . C
O1B .2177(3) -.1178(3) 1.35861(14) .0577(8) Uani d . 1 . . O
O2B .2883(3) -.4067(2) 1.22831(14) .0568(8) Uani d . 1 . . O
C2B .2642(5) -.0951(4) 1.2964(2) .0503(11) Uani d . 1 . . C
H2B1 .3687 -.0675 1.3084 .060 Uiso calc R 1 . . H
H2B2 .2256 -.0274 1.2791 .060 Uiso calc R 1 . . H
C3B .2570(4) -.3248(3) 1.2657(2) .0417(10) Uani d . 1 . . C
C4B .2650(5) -.4379(4) 1.3669(2) .0559(12) Uani d . 1 . . C
H4B .2803 -.5068 1.3394 .067 Uiso calc R 1 . . H
C5B .2555(5) -.4440(5) 1.4346(3) .0710(14) Uani d . 1 . . C
H5B .2635 -.5167 1.4528 .085 Uiso calc R 1 . . H
C6B .2339(5) -.3410(5) 1.4756(2) .0735(15) Uani d . 1 . . C
H6B .2252 -.3460 1.5211 .088 Uiso calc R 1 . . H
C7B .2249(5) -.2315(5) 1.4505(2) .0635(13) Uani d . 1 . . C
H7B .2137 -.1620 1.4791 .076 Uiso calc R 1 . . H
C8B .2329(4) -.2264(4) 1.3815(2) .0484(10) Uani d . 1 . . C
C9B .2522(4) -.3297(4) 1.3388(2) .0421(10) Uani d . 1 . . C
C10B .1182(4) -.3127(3) 1.04350(19) .0401(9) Uani d . 1 . . C
C15B -.0119(5) -.3446(3) .9931(2) .0481(11) Uani d . 1 . . C
H15B -.0964 -.3400 1.0068 .058 Uiso calc R 1 . . H
C14B -.0187(5) -.3829(3) .9230(2) .0494(11) Uani d . 1 . . C
H14B -.1072 -.4058 .8899 .059 Uiso calc R 1 . . H
C13B .1052(5) -.3869(4) .9025(2) .0515(11) Uani d . 1 . . C
C12B .2360(5) -.3595(4) .9504(2) .0632(13) Uani d . 1 . . C
H12B .3193 -.3656 .9359 .076 Uiso calc R 1 . . H
C11B .2422(5) -.3220(4) 1.0217(2) .0552(11) Uani d . 1 . . C
H11B .3304 -.3032 1.0548 .066 Uiso calc R 1 . . H
C16B .2960(4) -.0579(3) 1.15761(19) .0400(9) Uani d . 1 . . C
C17B .4358(4) .0095(4) 1.1690(2) .0479(10) Uani d . 1 . . C
H17B .5105 -.0292 1.1836 .057 Uiso calc R 1 . . H
C18B .4693(5) .1328(4) 1.1594(2) .0553(12) Uani d . 1 . . C
H18B .5650 .1762 1.1668 .066 Uiso calc R 1 . . H
C19B .3599(5) .1906(4) 1.1389(2) .0506(11) Uani d . 1 . . C
C20B .2193(5) .1265(4) 1.1270(2) .0578(12) Uani d . 1 . . C
H20B .1454 .1663 1.1129 .069 Uiso calc R 1 . . H
C21B .1874(5) .0032(4) 1.1359(2) .0512(11) Uani d . 1 . . C
H21B .0913 -.0402 1.1272 .061 Uiso calc R 1 . . H

loop_
_atom_site_aniso_label
_atom_site_aniso_U_11
_atom_site_aniso_U_22
_atom_site_aniso_U_33
_atom_site_aniso_U_12
_atom_site_aniso_U_13
_atom_site_aniso_U_23
Cl1A .0918(10) .0552(7) .0494(7) .0054(6) .0072(6) .0043(5)
Cl2A .1072(11) .0466(7) .0689(8) .0173(7) .0060(7) .0129(6)
O1'A .0431(18) .071(2) .0545(18) .0135(15) .0109(14) .0180(15)
N2'A .052(2) .063(2) .057(2) .0234(19) .0168(19) .0176(19)
C3'A .041(3) .040(2) .052(3) .011(2) .008(2) .0058(19)
C4'A .037(2) .046(2) .046(2) .008(2) .0058(19) .0096(19)
C5'A .032(2) .044(2) .050(2) .0054(19) .0107(19) .0093(19)
O1A .067(2) .0500(18) .0473(17) -.0094(15) .0009(15) .0108(14)
O2A .062(2) .0456(17) .0632(19) -.0045(15) -.0015(17) .0028(15)
C2A .056(3) .044(2) .051(3) .001(2) .013(2) .009(2)
C3A .036(3) .037(2) .057(3) .0086(19) .011(2) .005(2)
C4A .050(3) .051(3) .067(3) .004(2) .016(2) .019(2)
C5A .076(4) .059(3) .077(4) .014(3) .024(3) .030(3)
C6A .096(4) .071(3) .058(3) .018(3) .029(3) .031(3)
C7A .077(4) .070(3) .047(3) .008(3) .015(2) .009(2)
C8A .050(3) .046(2) .050(3) .007(2) .017(2) .012(2)
C9A .041(3) .044(2) .049(2) .010(2) .015(2) .013(2)
C10A .041(3) .045(2) .048(2) .012(2) .007(2) .0037(19)
C11A .048(3) .089(4) .060(3) .017(3) .011(2) .008(3)
C12A .054(3) .087(4) .056(3) .017(3) .005(3) .010(3)
C13A .067(3) .040(2) .043(2) .009(2) .007(2) -.0013(19)
C14A .057(3) .109(4) .056(3) .013(3) .021(3) .010(3)
C15A .045(3) .116(4) .057(3) .017(3) .010(3) .013(3)
C16A .045(3) .043(2) .038(2) .012(2) .0118(19) .0115(18)
C17A .046(3) .052(3) .043(2) .017(2) .011(2) .012(2)
C18A .062(3) .056(3) .051(3) .028(3) .014(2) .014(2)
C19A .080(4) .045(2) .036(2) .017(3) .014(2) .0109(19)
C20A .055(3) .053(3) .070(3) .008(2) .018(2) .025(2)
C21A .049(3) .057(3) .075(3) .014(2) .019(2) .026(2)
Cl1B .1185(12) .0726(8) .0443(6) .0201(8) .0267(7) .0072(6)
Cl2B .0774(9) .0436(6) .0982(10) .0068(6) .0205(7) .0196(6)
O1'B .0425(18) .0564(17) .0431(16) .0139(14) .0117(13) .0005(13)
N2'B .044(2) .049(2) .0384(19) .0089(17) .0079(16) .0035(16)
C3'B .044(3) .033(2) .044(2) .0097(19) .007(2) .0081(18)
C4'B .042(2) .038(2) .039(2) .0115(19) .0113(19) .0096(17)
C5'B .036(2) .040(2) .042(2) .0124(19) .0048(19) .0067(18)
O1B .073(2) .0537(18) .0479(17) .0221(16) .0176(16) -.0007(14)
O2B .073(2) .0447(17) .0583(18) .0227(16) .0205(16) .0076(14)
C2B .062(3) .044(2) .045(2) .014(2) .014(2) .003(2)
C3B .040(2) .035(2) .046(2) .0048(19) .0094(19) .0021(18)
C4B .061(3) .055(3) .050(3) .009(2) .012(2) .013(2)
C5B .073(4) .075(4) .067(3) .010(3) .017(3) .029(3)
C6B .067(4) .100(4) .046(3) -.001(3) .014(3) .021(3)
C7B .058(3) .079(3) .047(3) .008(3) .012(2) .004(3)
C8B .039(3) .057(3) .041(2) .002(2) .004(2) .003(2)
C9B .036(2) .044(2) .044(2) .0074(19) .0087(19) .0073(19)
C10B .044(3) .035(2) .040(2) .0069(19) .009(2) .0073(17)
C15B .054(3) .041(2) .045(2) .007(2) .007(2) .0056(19)
C14B .057(3) .040(2) .043(2) .009(2) .000(2) .0062(19)
C13B .074(3) .039(2) .040(2) .011(2) .014(2) .0079(19)
C12B .067(4) .072(3) .053(3) .017(3) .024(3) .004(2)
C11B .050(3) .065(3) .047(3) .014(2) .009(2) .002(2)
C16B .042(3) .037(2) .042(2) .0103(19) .0117(19) .0060(18)
C17B .044(3) .040(2) .057(3) .011(2) .004(2) .009(2)
C18B .049(3) .045(3) .065(3) .004(2) .008(2) .007(2)
C19B .062(3) .035(2) .054(3) .008(2) .017(2) .0081(19)
C20B .057(3) .045(3) .080(3) .021(2) .017(3) .023(2)
C21B .039(3) .043(2) .072(3) .011(2) .013(2) .015(2)

loop_
_atom_type_symbol
_atom_type_description
_atom_type_scat_dispersion_real
_atom_type_scat_dispersion_imag
_atom_type_scat_source
C C .0181 .0091 'International Tables Vol C Tables 4.2.6.8 and 6.1.1.4'
H H .0000 .0000 'International Tables Vol C Tables 4.2.6.8 and 6.1.1.4'
O O .0492 .0322 'International Tables Vol C Tables 4.2.6.8 and 6.1.1.4'
N N .0311 .0180 'International Tables Vol C Tables 4.2.6.8 and 6.1.1.4'
Cl Cl .3639 .7018 'International Tables Vol C Tables 4.2.6.8 and 6.1.1.4'

loop_
_geom_angle_atom_site_label_1
_geom_angle_atom_site_label_2
_geom_angle_atom_site_label_3
_geom_angle
N2'A O1'A C5'A 108.6(3)
C3'A N2'A O1'A 108.7(3)
N2'A C3'A C10A 121.0(4)
N2'A C3'A C4'A 114.5(4)
C10A C3'A C4'A 124.3(4)
C3'A C4'A C5'A 99.9(3)
C3'A C4'A C16A 111.0(3)
C5'A C4'A C16A 117.0(3)
O1'A C5'A C2A 108.8(3)
O1'A C5'A C4'A 104.7(3)
C2A C5'A C4'A 117.3(3)
O1'A C5'A C3A 103.2(3)
C2A C5'A C3A 109.6(3)
C4'A C5'A C3A 112.2(3)
C8A O1A C2A 115.9(3)
O1A C2A C5'A 113.0(3)
O2A C3A C9A 124.5(4)
O2A C3A C5'A 120.5(4)
C9A C3A C5'A 114.7(3)
C5A C4A C9A 121.2(4)
C4A C5A C6A 120.4(4)
C7A C6A C5A 119.6(4)
C6A C7A C8A 120.1(5)
O1A C8A C9A 123.2(4)
O1A C8A C7A 116.4(4)
C9A C8A C7A 120.4(4)
C8A C9A C4A 118.2(4)
C8A C9A C3A 120.8(4)
C4A C9A C3A 120.9(4)
C15A C10A C11A 117.8(4)
C15A C10A C3'A 121.0(4)
C11A C10A C3'A 121.1(4)
C10A C11A C12A 121.4(5)
C13A C12A C11A 119.4(4)
C12A C13A C14A 120.5(4)
C12A C13A Cl1A 120.4(4)
C14A C13A Cl1A 119.1(4)
C13A C14A C15A 119.6(4)
C10A C15A C14A 121.2(4)
C17A C16A C21A 117.7(4)
C17A C16A C4'A 121.1(4)
C21A C16A C4'A 121.3(4)
C16A C17A C18A 122.2(4)
C19A C18A C17A 118.7(4)
C20A C19A C18A 120.7(4)
C20A C19A Cl2A 120.1(4)
C18A C19A Cl2A 119.1(4)
C19A C20A C21A 119.8(4)
C20A C21A C16A 120.8(4)
N2'B O1'B C5'B 107.8(3)
C3'B N2'B O1'B 108.9(3)
N2'B C3'B C10B 121.3(4)
N2'B C3'B C4'B 114.4(3)
C10B C3'B C4'B 124.3(4)
C16B C4'B C3'B 111.1(3)
C16B C4'B C5'B 115.9(3)
C3'B C4'B C5'B 98.9(3)
O1'B C5'B C2B 108.5(3)
O1'B C5'B C3B 104.2(3)
C2B C5'B C3B 111.1(3)
O1'B C5'B C4'B 104.1(3)
C2B C5'B C4'B 115.7(3)
C3B C5'B C4'B 112.2(3)
C8B O1B C2B 117.5(3)
O1B C2B C5'B 113.1(3)
O2B C3B C9B 123.1(4)
O2B C3B C5'B 121.6(3)
C9B C3B C5'B 115.2(3)
C5B C4B C9B 120.9(4)
C4B C5B C6B 119.4(5)
C7B C6B C5B 121.4(5)
C6B C7B C8B 118.9(5)
O1B C8B C7B 116.4(4)
O1B C8B C9B 122.8(4)
C7B C8B C9B 120.7(4)
C8B C9B C4B 118.6(4)
C8B C9B C3B 120.5(4)
C4B C9B C3B 121.0(4)
C15B C10B C11B 118.1(4)
C15B C10B C3'B 122.2(4)
C11B C10B C3'B 119.7(4)
C14B C15B C10B 121.3(4)
C13B C14B C15B 119.4(4)
C14B C13B C12B 121.5(4)
C14B C13B Cl1B 119.8(4)
C12B C13B Cl1B 118.6(4)
C13B C12B C11B 118.8(4)
C10B C11B C12B 120.8(4)
C17B C16B C21B 117.3(4)
C17B C16B C4'B 120.7(3)
C21B C16B C4'B 122.0(4)
C16B C17B C18B 122.0(4)
C19B C18B C17B 119.1(4)
C20B C19B C18B 120.6(4)
C20B C19B Cl2B 119.6(3)
C18B C19B Cl2B 119.8(4)
C19B C20B C21B 119.8(4)
C20B C21B C16B 121.2(4)

loop_
_geom_bond_atom_site_label_1
_geom_bond_atom_site_label_2
_geom_bond_site_symmetry_2
_geom_bond_distance
_geom_bond_publ_flag
Cl1A C13A . 1.737(4) ?
Cl2A C19A . 1.742(4) ?
O1'A N2'A . 1.424(4) ?
O1'A C5'A . 1.462(4) ?
N2'A C3'A . 1.277(5) ?
C3'A C10A . 1.473(5) ?
C3'A C4'A . 1.514(5) ?
C4'A C5'A . 1.520(5) ?
C4'A C16A . 1.522(5) ?
C5'A C2A . 1.508(5) ?
C5'A C3A . 1.540(5) ?
O1A C8A . 1.361(4) ?
O1A C2A . 1.437(4) ?
O2A C3A . 1.212(4) ?
C3A C9A . 1.461(5) ?
C4A C5A . 1.354(6) ?
C4A C9A . 1.394(5) ?
C5A C6A . 1.381(6) ?
C6A C7A . 1.374(6) ?
C7A C8A . 1.387(5) ?
C8A C9A . 1.386(5) ?
C10A C15A . 1.372(6) ?
C10A C11A . 1.377(5) ?
C11A C12A . 1.382(6) ?
C12A C13A . 1.358(6) ?
C13A C14A . 1.365(6) ?
C14A C15A . 1.383(6) ?
C16A C17A . 1.374(5) ?
C16A C21A . 1.387(5) ?
C17A C18A . 1.376(5) ?
C18A C19A . 1.376(6) ?
C19A C20A . 1.362(6) ?
C20A C21A . 1.382(5) ?
Cl1B C13B . 1.741(4) ?
Cl2B C19B . 1.746(4) ?
O1'B N2'B . 1.425(4) ?
O1'B C5'B . 1.468(4) ?
N2'B C3'B . 1.279(5) ?
C3'B C10B . 1.459(5) ?
C3'B C4'B . 1.514(5) ?
C4'B C16B . 1.513(5) ?
C4'B C5'B . 1.531(5) ?
C5'B C2B . 1.512(5) ?
C5'B C3B . 1.524(5) ?
O1B C8B . 1.357(5) ?
O1B C2B . 1.434(4) ?
O2B C3B . 1.219(4) ?
C3B C9B . 1.463(5) ?
C4B C5B . 1.370(6) ?
C4B C9B . 1.396(5) ?
C5B C6B . 1.385(6) ?
C6B C7B . 1.374(6) ?
C7B C8B . 1.390(5) ?
C8B C9B . 1.395(5) ?
C10B C15B . 1.386(5) ?
C10B C11B . 1.387(5) ?
C15B C14B . 1.378(5) ?
C14B C13B . 1.362(5) ?
C13B C12B . 1.369(6) ?
C12B C11B . 1.400(5) ?
C16B C17B . 1.371(5) ?
C16B C21B . 1.391(5) ?
C17B C18B . 1.378(5) ?
C18B C19B . 1.367(5) ?
C19B C20B . 1.365(6) ?
C20B C21B . 1.373(5) ?

loop_
_geom_hbond_atom_site_label_D
_geom_hbond_atom_site_label_H
_geom_hbond_atom_site_label_A
_geom_hbond_site_symmetry_A
_geom_hbond_distance_DH
_geom_hbond_distance_HA
_geom_hbond_distance_DA
_geom_hbond_angle_DHA
_geom_hbond_publ_flag
C4'A H4'A O2A . .98 2.40 2.780(5) 102.6 yes
C2B H2B2 Cl1A 1_556 .97 2.76 3.600(4) 144.8 yes
C5A H5A Cg2 . .93 2.85 3.740(5) 159.8 yes
C6A H6A Cg3 . .93 2.83 3.671(5) 150.7 yes
C17A H17A Cg1 2_557 .93 2.63 3.515(5) 158.7 yes
C15A H15A Cg1 2_657 .93 2.74 3.578(5) 150.6 yes

loop_
_geom_torsion_atom_site_label_1
_geom_torsion_atom_site_label_2
_geom_torsion_atom_site_label_3
_geom_torsion_atom_site_label_4
_geom_torsion
C5'A O1'A N2'A C3'A 11.3(4)
O1'A N2'A C3'A C10A 175.9(3)
O1'A N2'A C3'A C4'A 1.1(5)
N2'A C3'A C4'A C5'A -12.1(4)
C10A C3'A C4'A C5'A 173.3(4)
N2'A C3'A C4'A C16A 112.0(4)
C10A C3'A C4'A C16A -62.7(5)
N2'A O1'A C5'A C2A -144.6(3)
N2'A O1'A C5'A C4'A -18.4(4)
N2'A O1'A C5'A C3A 99.1(3)
C3'A C4'A C5'A O1'A 17.4(4)
C16A C4'A C5'A O1'A -102.4(4)
C3'A C4'A C5'A C2A 138.0(3)
C16A C4'A C5'A C2A 18.2(5)
C3'A C4'A C5'A C3A -93.8(4)
C16A C4'A C5'A C3A 146.4(3)
C8A O1A C2A C5'A -47.6(5)
O1'A C5'A C2A O1A -57.8(4)
C4'A C5'A C2A O1A -176.4(3)
C3A C5'A C2A O1A 54.3(4)
O1'A C5'A C3A O2A -94.1(4)
C2A C5'A C3A O2A 150.2(4)
C4'A C5'A C3A O2A 18.1(5)
O1'A C5'A C3A C9A 81.0(4)
C2A C5'A C3A C9A -34.8(4)
C4'A C5'A C3A C9A -166.9(3)
C9A C4A C5A C6A .3(7)
C4A C5A C6A C7A -.2(8)
C5A C6A C7A C8A .1(7)
C2A O1A C8A C9A 19.5(6)
C2A O1A C8A C7A -163.0(4)
C6A C7A C8A O1A -177.7(4)
C6A C7A C8A C9A -.1(7)
O1A C8A C9A C4A 177.6(4)
C7A C8A C9A C4A .2(6)
O1A C8A C9A C3A .1(6)
C7A C8A C9A C3A -177.3(4)
C5A C4A C9A C8A -.3(6)
C5A C4A C9A C3A 177.2(4)
O2A C3A C9A C8A -176.2(4)
C5'A C3A C9A C8A 9.0(5)
O2A C3A C9A C4A 6.3(6)
C5'A C3A C9A C4A -168.5(4)
N2'A C3'A C10A C15A -30.3(6)
C4'A C3'A C10A C15A 144.0(4)
N2'A C3'A C10A C11A 152.2(4)
C4'A C3'A C10A C11A -33.6(6)
C15A C10A C11A C12A -1.3(7)
C3'A C10A C11A C12A 176.4(4)
C10A C11A C12A C13A -1.5(7)
C11A C12A C13A C14A 3.2(7)
C11A C12A C13A Cl1A -175.0(4)
C12A C13A C14A C15A -2.1(7)
Cl1A C13A C14A C15A 176.1(4)
C11A C10A C15A C14A 2.4(7)
C3'A C10A C15A C14A -175.3(4)
C13A C14A C15A C10A -.8(8)
C3'A C4'A C16A C17A 129.9(4)
C5'A C4'A C16A C17A -116.5(4)
C3'A C4'A C16A C21A -50.2(5)
C5'A C4'A C16A C21A 63.5(5)
C21A C16A C17A C18A -.6(6)
C4'A C16A C17A C18A 179.4(4)
C16A C17A C18A C19A .1(6)
C17A C18A C19A C20A .2(6)
C17A C18A C19A Cl2A 179.4(3)
C18A C19A C20A C21A .0(7)
Cl2A C19A C20A C21A -179.2(3)
C19A C20A C21A C16A -.5(7)
C17A C16A C21A C20A .7(6)
C4'A C16A C21A C20A -179.2(4)
C5'B O1'B N2'B C3'B -13.5(4)
O1'B N2'B C3'B C10B 179.9(3)
O1'B N2'B C3'B C4'B -2.7(4)
N2'B C3'B C4'B C16B -105.8(4)
C10B C3'B C4'B C16B 71.4(4)
N2'B C3'B C4'B C5'B 16.5(4)
C10B C3'B C4'B C5'B -166.2(3)
N2'B O1'B C5'B C2B 147.0(3)
N2'B O1'B C5'B C3B -94.5(3)
N2'B O1'B C5'B C4'B 23.3(3)
C16B C4'B C5'B O1'B 96.2(4)
C3'B C4'B C5'B O1'B -22.6(3)
C16B C4'B C5'B C2B -22.8(5)
C3'B C4'B C5'B C2B -141.6(3)
C16B C4'B C5'B C3B -151.8(3)
C3'B C4'B C5'B C3B 89.5(3)
C8B O1B C2B C5'B 44.2(5)
O1'B C5'B C2B O1B 63.3(4)
C3B C5'B C2B O1B -50.7(5)
C4'B C5'B C2B O1B 179.8(3)
O1'B C5'B C3B O2B 95.5(4)
C2B C5'B C3B O2B -147.8(4)
C4'B C5'B C3B O2B -16.5(5)
O1'B C5'B C3B C9B -83.5(4)
C2B C5'B C3B C9B 33.3(5)
C4'B C5'B C3B C9B 164.5(3)
C9B C4B C5B C6B -.5(7)
C4B C5B C6B C7B -1.5(8)
C5B C6B C7B C8B 2.3(7)
C2B O1B C8B C7B 163.1(4)
C2B O1B C8B C9B -18.3(5)
C6B C7B C8B O1B 177.5(4)
C6B C7B C8B C9B -1.1(7)
O1B C8B C9B C4B -179.3(4)
C7B C8B C9B C4B -.7(6)
O1B C8B C9B C3B .0(6)
C7B C8B C9B C3B 178.5(4)
C5B C4B C9B C8B 1.5(6)
C5B C4B C9B C3B -177.7(4)
O2B C3B C9B C8B 172.2(4)
C5'B C3B C9B C8B -8.8(5)
O2B C3B C9B C4B -8.5(6)
C5'B C3B C9B C4B 170.4(4)
N2'B C3'B C10B C15B 20.4(6)
C4'B C3'B C10B C15B -156.7(4)
N2'B C3'B C10B C11B -158.9(4)
C4'B C3'B C10B C11B 24.0(5)
C11B C10B C15B C14B -.9(6)
C3'B C10B C15B C14B 179.8(3)
C10B C15B C14B C13B -1.5(6)
C15B C14B C13B C12B 3.1(6)
C15B C14B C13B Cl1B -173.5(3)
C14B C13B C12B C11B -2.4(7)
Cl1B C13B C12B C11B 174.3(3)
C15B C10B C11B C12B 1.6(6)
C3'B C10B C11B C12B -179.0(4)
C13B C12B C11B C10B .0(7)
C3'B C4'B C16B C17B -145.3(4)
C5'B C4'B C16B C17B 102.8(4)
C3'B C4'B C16B C21B 36.4(5)
C5'B C4'B C16B C21B -75.4(5)
C21B C16B C17B C18B -.1(6)
C4'B C16B C17B C18B -178.5(4)
C16B C17B C18B C19B 1.0(6)
C17B C18B C19B C20B -1.0(6)
C17B C18B C19B Cl2B 179.9(3)
C18B C19B C20B C21B .2(7)
Cl2B C19B C20B C21B 179.3(3)
C19B C20B C21B C16B .7(7)
C17B C16B C21B C20B -.7(6)
C4'B C16B C21B C20B 177.6(4)

loop_
_cod_related_entry_id
_cod_related_entry_database
_cod_related_entry_code
1 ChemSpider 21107332
